data_7111512
loop_
_publ_author_name
'Reichert, W. Matthew'
'Holbrey, John D.'
'Vigour, Kate B.'
'Morgan, Tonya D.'
'Broker, Grant A.'
'Rogers, Robin D.'

_publ_section_title
;
 Approaches to crystallization from ionic liquids: complex
 solvents?complex results, or, a strategy for controlled formation of new
 supramolecular architectures?
;
_journal_issue 46
_journal_name_full 'Chemical Communications'
_journal_page_first 4767
_journal_paper_doi 10.1039/b608496f
_journal_year 2006
_chemical_formula_sum 'C28 H24 Ag3 B F16 N14 O8 S4'
_chemical_formula_weight 1451.27
_chemical_name_common (Ag(pyrimidine)2)3(BF4)(NTf2)2
_chemical_name_systematic
;
?
;
_space_group_IT_number 57
_symmetry_cell_setting orthorhombic
_symmetry_space_group_name_Hall '-P 2c 2b'
_symmetry_space_group_name_H-M 'P b c m'
_atom_sites_solution_hydrogens geom
_atom_sites_solution_primary direct
_atom_sites_solution_secondary difmap
_audit_creation_method SHELXL-97
_cell_angle_alpha 90.00
_cell_angle_beta 90.00
_cell_angle_gamma 90.00
_cell_formula_units_Z 4
_cell_length_a 6.328(3)
_cell_length_b 31.404(14)
_cell_length_c 24.166(11)
_cell_measurement_temperature 173(2)
_cell_volume 4802(4)
_computing_cell_refinement 'Bruker SMART'
_computing_data_collection 'Bruker SMART'
_computing_data_reduction 'Bruker SHELXTL'
_computing_molecular_graphics 'Bruker SHELXTL'
_computing_publication_material 'Bruker SHELXTL'
_computing_structure_refinement 'SHELXL-97 (Sheldrick, 1997)'
_computing_structure_solution 'SHELXS-97 (Sheldrick, 1990)'
_diffrn_ambient_temperature 173(2)
_diffrn_measured_fraction_theta_full 0.994
_diffrn_measured_fraction_theta_max 0.994
_diffrn_measurement_device_type 'CCD area detector'
_diffrn_measurement_method 'phi and omega scans'
_diffrn_radiation_monochromator graphite
_diffrn_radiation_source 'fine-focus sealed tube'
_diffrn_radiation_type MoK\a
_diffrn_radiation_wavelength 0.71073
_diffrn_reflns_av_R_equivalents 0.0395
_diffrn_reflns_av_sigmaI/netI 0.0244
_diffrn_reflns_limit_h_max 7
_diffrn_reflns_limit_h_min -7
_diffrn_reflns_limit_k_max 34
_diffrn_reflns_limit_k_min -34
_diffrn_reflns_limit_l_max 17
_diffrn_reflns_limit_l_min -26
_diffrn_reflns_number 20084
_diffrn_reflns_theta_full 23.31
_diffrn_reflns_theta_max 23.31
_diffrn_reflns_theta_min 1.55
_exptl_absorpt_coefficient_mu 1.508
_exptl_absorpt_correction_type sphere
_exptl_absorpt_process_details SADABS
_exptl_crystal_colour colorless
_exptl_crystal_density_diffrn 2.007
_exptl_crystal_density_method 'not measured'
_exptl_crystal_description needle
_exptl_crystal_F_000 2832
_exptl_crystal_size_max 0.31
_exptl_crystal_size_mid 0.07
_exptl_crystal_size_min 0.03
_refine_diff_density_max 1.219
_refine_diff_density_min -1.828
_refine_diff_density_rms 0.138
_refine_ls_extinction_method none
_refine_ls_goodness_of_fit_ref 1.360
_refine_ls_hydrogen_treatment constr
_refine_ls_matrix_type fullcycle
_refine_ls_number_parameters 351
_refine_ls_number_reflns 3536
_refine_ls_number_restraints 0
_refine_ls_restrained_S_all 1.360
_refine_ls_R_factor_all 0.0821
_refine_ls_R_factor_gt 0.0757
_refine_ls_shift/su_max 0.031
_refine_ls_shift/su_mean 0.000
_refine_ls_structure_factor_coef Fsqd
_refine_ls_weighting_details 'calc w=1/[\s^2^(Fo^2^)+(0.0287P)^2^+65.0791P] where P=(Fo^2^+2Fc^2^)/3'
_refine_ls_weighting_scheme calc
_refine_ls_wR_factor_gt 0.1473
_refine_ls_wR_factor_ref 0.1497
_reflns_number_gt 3266
_reflns_number_total 3536
_reflns_threshold_expression >2sigma(I)
_cod_data_source_file b608496fsup1.cif
_cod_data_source_block 4
_cod_depositor_comments
;
The following automatic conversions were performed:

'_symmetry_cell_setting' value 'Orthorhombic' changed to
'orthorhombic' according to
/home/saulius/struct/CIF-dictionaries/cif_core.dic dictionary named
'cif_core.dic' version 2.4.2 from 2011-04-26.

Automatic conversion script
Id: cif_fix_values 1891 2012-01-12 08:04:46Z andrius 
;
_cod_original_sg_symbol_H-M Pbcm
_cod_database_code 7111512

loop_
_symmetry_equiv_pos_as_xyz
'x, y, z'
'-x, -y, z+1/2'
'-x, y+1/2, -z+1/2'
'x, -y+1/2, -z'
'-x, -y, -z'
'x, y, -z-1/2'
'x, -y-1/2, z-1/2'
'-x, y-1/2, z'

loop_
_atom_site_label
_atom_site_type_symbol
_atom_site_fract_x
_atom_site_fract_y
_atom_site_fract_z
_atom_site_U_iso_or_equiv
_atom_site_adp_type
_atom_site_occupancy
_atom_site_symmetry_multiplicity
_atom_site_calc_flag
_atom_site_refinement_flags
_atom_site_disorder_assembly
_atom_site_disorder_group
Ag1 Ag 1.19404(12) 0.39809(2) 0.61863(3) 0.0318(2) Uani 1 1 d . . .
Ag2 Ag 1.18346(17) 0.22718(3) 0.7500 0.0324(3) Uani 1 2 d S . .
B1 B 1.701(3) 0.3435(5) 0.7500 0.032(4) Uani 1 2 d S . .
F1 F 1.4431(15) 0.2010(2) 0.5874(4) 0.086(3) Uani 1 1 d . . .
F2 F 1.5903(12) 0.1421(3) 0.6089(4) 0.079(3) Uani 1 1 d . . .
F3 F 1.4993(13) 0.1540(2) 0.5255(3) 0.068(2) Uani 1 1 d . . .
F4 F 0.9113(11) 0.0605(2) 0.6687(4) 0.071(2) Uani 1 1 d . . .
F5 F 0.9365(10) 0.0139(2) 0.6066(3) 0.0526(19) Uani 1 1 d . . .
F6 F 1.0744(11) 0.0021(2) 0.6849(3) 0.0563(19) Uani 1 1 d . . .
F7 F 1.888(2) 0.3300(5) 0.7500 0.163(9) Uani 1 2 d S A .
F9 F 1.716(5) 0.3883(9) 0.7500 0.103(9) Uiso 0.50 2 d SP A 1
F10 F 1.629(5) 0.3355(9) 0.6990(13) 0.173(11) Uiso 0.50 1 d P A 1
F9A F 1.554(5) 0.3129(9) 0.7500 0.101(9) Uiso 0.50 2 d SP A 2
F10A F 1.665(6) 0.3708(12) 0.7120(14) 0.215(15) Uiso 0.50 1 d P A 2
S1 S 1.1867(5) 0.13745(8) 0.59266(11) 0.0347(6) Uani 1 1 d . . .
S2 S 1.2834(4) 0.05473(8) 0.62545(10) 0.0265(6) Uani 1 1 d . . .
O1 O 1.1465(12) 0.1492(2) 0.6482(3) 0.0412(19) Uani 1 1 d . . .
O2 O 1.0566(14) 0.1544(2) 0.5507(3) 0.051(2) Uani 1 1 d . . .
O3 O 1.3747(11) 0.0705(2) 0.6749(3) 0.042(2) Uani 1 1 d . . .
O4 O 1.3814(11) 0.0203(2) 0.5969(3) 0.0410(19) Uani 1 1 d . . .
N1 N 1.2186(14) 0.0883(3) 0.5811(3) 0.031(2) Uani 1 1 d . . .
N2 N 1.2678(11) 0.4304(2) 0.7015(3) 0.0232(18) Uani 1 1 d . . .
N4 N 0.5089(12) 0.4200(2) 0.5756(3) 0.026(2) Uani 1 1 d . . .
N6 N 0.8805(12) 0.4178(3) 0.5743(4) 0.031(2) Uani 1 1 d . . .
N8 N 1.1260(14) 0.3265(3) 0.6161(4) 0.036(2) Uani 1 1 d . . .
N9 N 1.1085(14) 0.2629(2) 0.6689(4) 0.034(2) Uani 1 1 d . . .
N10 N 0.8610(16) 0.1888(3) 0.7500 0.028(3) Uani 1 2 d S . .
N12 N 0.4902(18) 0.1907(4) 0.7500 0.025(3) Uani 1 2 d S . .
C1 C 1.450(2) 0.1597(4) 0.5774(5) 0.049(3) Uani 1 1 d . . .
C2 C 1.0357(17) 0.0317(4) 0.6478(5) 0.038(3) Uani 1 1 d . . .
C3 C 1.3883(15) 0.4654(3) 0.7022(4) 0.027(2) Uani 1 1 d . . .
H3B H 1.4297 0.4778 0.6680 0.032 Uiso 1 1 calc R . .
C4 C 1.453(2) 0.4839(4) 0.7500 0.029(3) Uani 1 2 d S . .
H4C H 1.5405 0.5085 0.7500 0.035 Uiso 1 2 calc SR . .
C7 C 1.214(2) 0.4149(5) 0.7500 0.031(3) Uani 1 2 d S . .
H7A H 1.1275 0.3901 0.7500 0.037 Uiso 1 2 calc SR . .
C9 C 0.5120(17) 0.4388(4) 0.5263(4) 0.036(3) Uani 1 1 d . . .
H9A H 0.3821 0.4471 0.5098 0.043 Uiso 1 1 calc R . .
C10 C 0.6953(16) 0.4464(4) 0.4987(4) 0.041(3) Uani 1 1 d . . .
H10A H 0.6960 0.4590 0.4629 0.049 Uiso 1 1 calc R . .
C14 C 0.6956(15) 0.4111(3) 0.5976(4) 0.030(2) Uani 1 1 d . . .
H14A H 0.6958 0.3988 0.6335 0.036 Uiso 1 1 calc R . .
C19 C 0.8789(15) 0.4350(4) 0.5247(4) 0.034(3) Uani 1 1 d . . .
H19A H 1.0096 0.4398 0.5064 0.041 Uiso 1 1 calc R . .
C21 C 1.1743(17) 0.3021(3) 0.6589(5) 0.036(3) Uani 1 1 d . . .
H21A H 1.2671 0.3142 0.6855 0.044 Uiso 1 1 calc R . .
C25 C 0.997(2) 0.3091(4) 0.5792(5) 0.048(3) Uani 1 1 d . . .
H25A H 0.9590 0.3252 0.5474 0.058 Uiso 1 1 calc R . .
C26 C 0.916(2) 0.2690(4) 0.5847(5) 0.057(4) Uani 1 1 d . . .
H26A H 0.8223 0.2572 0.5580 0.069 Uiso 1 1 calc R . .
C27 C 0.977(2) 0.2467(4) 0.6306(4) 0.044(3) Uani 1 1 d . . .
H27A H 0.9236 0.2187 0.6356 0.053 Uiso 1 1 calc R . .
C30 C 0.855(2) 0.1463(4) 0.7500 0.026(3) Uani 1 2 d S . .
H30A H 0.9835 0.1307 0.7500 0.031 Uiso 1 2 calc SR . .
C31 C 0.679(2) 0.2084(4) 0.7500 0.031(3) Uani 1 2 d S . .
H31A H 0.6835 0.2387 0.7500 0.037 Uiso 1 2 calc SR . .
C32 C 0.671(2) 0.1254(4) 0.7500 0.028(3) Uani 1 2 d S . .
H32A H 0.6680 0.0951 0.7500 0.034 Uiso 1 2 calc SR . .
C34 C 0.486(2) 0.1484(5) 0.7500 0.032(4) Uani 1 2 d S . .
H34A H 0.3544 0.1340 0.7500 0.038 Uiso 1 2 calc SR . .

loop_
_atom_site_aniso_label
_atom_site_aniso_U_11
_atom_site_aniso_U_22
_atom_site_aniso_U_33
_atom_site_aniso_U_23
_atom_site_aniso_U_13
_atom_site_aniso_U_12
Ag1 0.0223(4) 0.0390(5) 0.0340(5) 0.0036(4) -0.0053(4) -0.0077(4)
Ag2 0.0158(6) 0.0304(6) 0.0509(7) 0.000 0.000 0.0009(5)
B1 0.033(10) 0.024(9) 0.038(10) 0.000 0.000 -0.004(8)
F1 0.099(7) 0.043(5) 0.116(7) -0.009(5) 0.032(6) -0.035(5)
F2 0.037(4) 0.109(7) 0.091(6) 0.017(5) -0.001(5) -0.023(5)
F3 0.075(5) 0.078(5) 0.053(5) 0.010(4) 0.027(4) -0.019(4)
F4 0.041(4) 0.065(5) 0.107(7) -0.013(5) 0.046(5) 0.003(4)
F5 0.033(4) 0.054(4) 0.071(5) 0.008(4) -0.016(4) -0.014(3)
F6 0.050(4) 0.076(5) 0.042(4) 0.030(4) -0.003(3) -0.017(4)
F7 0.035(8) 0.104(12) 0.35(3) 0.000 0.000 0.022(8)
S1 0.0388(16) 0.0321(14) 0.0331(14) 0.0036(12) 0.0011(14) 0.0008(13)
S2 0.0174(12) 0.0340(13) 0.0280(13) 0.0025(11) -0.0010(11) -0.0014(11)
O1 0.043(5) 0.042(4) 0.039(4) 0.000(4) 0.014(4) 0.004(4)
O2 0.061(6) 0.047(5) 0.043(5) 0.020(4) -0.008(4) 0.004(4)
O3 0.035(4) 0.048(5) 0.043(5) 0.008(4) -0.018(4) -0.008(4)
O4 0.032(4) 0.040(4) 0.051(5) 0.006(4) 0.011(4) 0.011(3)
N1 0.034(5) 0.032(5) 0.028(4) 0.002(4) -0.002(4) -0.003(4)
N2 0.014(4) 0.031(4) 0.025(4) 0.002(4) -0.002(3) -0.003(3)
N4 0.015(4) 0.033(5) 0.029(5) -0.009(4) -0.005(4) -0.001(4)
N6 0.019(5) 0.041(5) 0.032(5) 0.007(4) -0.006(4) -0.002(4)
N8 0.036(5) 0.040(5) 0.032(5) 0.006(4) 0.001(4) -0.008(4)
N9 0.033(5) 0.028(5) 0.041(5) -0.002(4) -0.007(4) -0.002(4)
N10 0.006(6) 0.021(6) 0.057(8) 0.000 0.000 -0.004(5)
N12 0.016(6) 0.033(7) 0.028(7) 0.000 0.000 0.001(5)
C1 0.058(9) 0.042(8) 0.047(8) 0.020(6) 0.011(7) -0.010(6)
C2 0.022(6) 0.044(7) 0.048(7) 0.000(6) 0.006(5) -0.010(5)
C3 0.017(5) 0.037(6) 0.027(5) 0.006(5) 0.006(4) 0.005(5)
C4 0.022(8) 0.026(8) 0.041(9) 0.000 0.000 -0.004(6)
C7 0.012(7) 0.039(8) 0.041(9) 0.000 0.000 -0.004(7)
C9 0.025(6) 0.056(7) 0.027(6) 0.012(5) -0.004(5) -0.009(5)
C10 0.025(6) 0.081(8) 0.017(5) 0.006(5) -0.003(5) -0.006(6)
C14 0.021(5) 0.047(6) 0.021(5) 0.010(5) 0.002(5) -0.011(5)
C19 0.015(5) 0.060(7) 0.026(6) -0.008(5) 0.002(4) -0.010(5)
C21 0.033(6) 0.032(6) 0.044(7) 0.003(5) -0.009(6) -0.005(5)
C25 0.069(9) 0.046(7) 0.030(6) 0.006(6) -0.011(7) 0.003(7)
C26 0.082(10) 0.053(8) 0.037(7) 0.000(6) -0.020(7) -0.031(7)
C27 0.069(8) 0.033(6) 0.031(6) 0.001(5) 0.007(6) 0.001(6)
C30 0.015(8) 0.036(9) 0.028(8) 0.000 0.000 0.009(6)
C31 0.024(8) 0.027(8) 0.042(9) 0.000 0.000 0.016(7)
C32 0.024(8) 0.016(7) 0.044(9) 0.000 0.000 0.001(6)
C34 0.021(8) 0.034(9) 0.041(9) 0.000 0.000 -0.005(7)

loop_
_atom_type_symbol
_atom_type_description
_atom_type_scat_dispersion_real
_atom_type_scat_dispersion_imag
_atom_type_scat_source
C C 0.0033 0.0016 'International Tables Vol C Tables 4.2.6.8 and 6.1.1.4'
H H 0.0000 0.0000 'International Tables Vol C Tables 4.2.6.8 and 6.1.1.4'
B B 0.0013 0.0007 'International Tables Vol C Tables 4.2.6.8 and 6.1.1.4'
N N 0.0061 0.0033 'International Tables Vol C Tables 4.2.6.8 and 6.1.1.4'
F F 0.0171 0.0103 'International Tables Vol C Tables 4.2.6.8 and 6.1.1.4'
O O 0.0106 0.0060 'International Tables Vol C Tables 4.2.6.8 and 6.1.1.4'
Ag Ag -0.8971 1.1015 'International Tables Vol C Tables 4.2.6.8 and 6.1.1.4'
S S 0.1246 0.1234 'International Tables Vol C Tables 4.2.6.8 and 6.1.1.4'

loop_
_geom_angle_atom_site_label_1
_geom_angle_atom_site_label_2
_geom_angle_atom_site_label_3
_geom_angle
_geom_angle_site_symmetry_1
_geom_angle_site_symmetry_3
N8 Ag1 N2 119.8(3) . .
N8 Ag1 N6 95.0(3) . .
N2 Ag1 N6 117.1(3) . .
N8 Ag1 N4 115.8(3) . 1_655
N2 Ag1 N4 94.8(3) . 1_655
N6 Ag1 N4 116.1(3) . 1_655
N12 Ag2 N9 115.1(2) 1_655 .
N12 Ag2 N9 115.1(2) 1_655 6_557
N9 Ag2 N9 116.2(4) . 6_557
N12 Ag2 N10 118.9(4) 1_655 .
N9 Ag2 N10 94.0(3) . .
N9 Ag2 N10 94.0(3) 6_557 .
F7 B1 F10A 113(2) . 6_557
F7 B1 F10A 113(2) . .
F10A B1 F10A 92(3) 6_557 .
F7 B1 F9A 114.3(19) . .
F10A B1 F9A 111(2) 6_557 .
F10A B1 F9A 111(2) . .
F7 B1 F10 104.7(17) . 6_557
F10A B1 F10 53.4(16) 6_557 6_557
F10A B1 F10 137(2) . 6_557
F9A B1 F10 68.3(16) . 6_557
F7 B1 F10 104.7(17) . .
F10A B1 F10 137(2) 6_557 .
F10A B1 F10 53.4(16) . .
F9A B1 F10 68.3(16) . .
F10 B1 F10 134(3) 6_557 .
F7 B1 F9 106(2) . .
F10A B1 F9 48.9(17) 6_557 .
F10A B1 F9 48.9(17) . .
F9A B1 F9 140(2) . .
F10 B1 F9 102.2(16) 6_557 .
F10 B1 F9 102.2(16) . .
O2 S1 O1 118.6(5) . .
O2 S1 N1 108.4(5) . .
O1 S1 N1 116.5(4) . .
O2 S1 C1 103.9(5) . .
O1 S1 C1 104.6(5) . .
N1 S1 C1 102.7(5) . .
O3 S2 O4 119.7(5) . .
O3 S2 N1 116.9(4) . .
O4 S2 N1 107.1(5) . .
O3 S2 C2 103.9(5) . .
O4 S2 C2 102.6(5) . .
N1 S2 C2 104.4(5) . .
S2 N1 S1 124.9(5) . .
C7 N2 C3 116.3(9) . .
C7 N2 Ag1 124.1(7) . .
C3 N2 Ag1 119.4(6) . .
C14 N4 C9 116.1(9) . .
C14 N4 Ag1 121.1(6) . 1_455
C9 N4 Ag1 122.6(7) . 1_455
C14 N6 C19 116.6(8) . .
C14 N6 Ag1 121.2(6) . .
C19 N6 Ag1 122.2(7) . .
C21 N8 C25 115.3(9) . .
C21 N8 Ag1 120.3(7) . .
C25 N8 Ag1 122.6(7) . .
C21 N9 C27 114.8(9) . .
C21 N9 Ag2 123.0(7) . .
C27 N9 Ag2 121.9(7) . .
C31 N10 C30 116.5(12) . .
C31 N10 Ag2 121.3(9) . .
C30 N10 Ag2 122.2(8) . .
C31 N12 C34 116.1(12) . .
C31 N12 Ag2 124.4(9) . 1_455
C34 N12 Ag2 119.5(9) . 1_455
F2 C1 F3 110.1(12) . .
F2 C1 F1 109.5(12) . .
F3 C1 F1 108.7(10) . .
F2 C1 S1 109.9(8) . .
F3 C1 S1 110.8(9) . .
F1 C1 S1 107.8(9) . .
F4 C2 F5 107.6(9) . .
F4 C2 F6 109.9(10) . .
F5 C2 F6 107.9(9) . .
F4 C2 S2 111.3(7) . .
F5 C2 S2 111.1(8) . .
F6 C2 S2 109.0(8) . .
N2 C3 C4 122.4(10) . .
N2 C3 H3B 118.8 . .
C4 C3 H3B 118.8 . .
C3 C4 C3 116.7(13) 6_557 .
C3 C4 H4C 121.6 6_557 .
C3 C4 H4C 121.6 . .
N2 C7 N2 126.0(13) 6_557 .
N2 C7 H7A 117.0 6_557 .
N2 C7 H7A 117.0 . .
N4 C9 C10 122.0(10) . .
N4 C9 H9A 119.0 . .
C10 C9 H9A 119.0 . .
C9 C10 C19 116.9(9) . .
C9 C10 H10A 121.5 . .
C19 C10 H10A 121.5 . .
N6 C14 N4 126.1(8) . .
N6 C14 H14A 117.0 . .
N4 C14 H14A 117.0 . .
N6 C19 C10 122.2(9) . .
N6 C19 H19A 118.9 . .
C10 C19 H19A 118.9 . .
N9 C21 N8 127.6(10) . .
N9 C21 H21A 116.2 . .
N8 C21 H21A 116.2 . .
N8 C25 C26 123.1(11) . .
N8 C25 H25A 118.5 . .
C26 C25 H25A 118.5 . .
C25 C26 C27 116.5(11) . .
C25 C26 H26A 121.8 . .
C27 C26 H26A 121.8 . .
N9 C27 C26 122.6(11) . .
N9 C27 H27A 118.7 . .
C26 C27 H27A 118.7 . .
N10 C30 C32 121.1(12) . .
N10 C30 H30A 119.4 . .
C32 C30 H30A 119.4 . .
N10 C31 N12 126.8(13) . .
N10 C31 H31A 116.6 . .
N12 C31 H31A 116.6 . .
C30 C32 C34 118.7(12) . .
C30 C32 H32A 120.6 . .
C34 C32 H32A 120.6 . .
N12 C34 C32 120.7(13) . .
N12 C34 H34A 119.6 . .
C32 C34 H34A 119.6 . .

loop_
_geom_bond_atom_site_label_1
_geom_bond_atom_site_label_2
_geom_bond_distance
_geom_bond_site_symmetry_2
Ag1 N8 2.288(9) .
Ag1 N2 2.294(8) .
Ag1 N6 2.337(8) .
Ag1 N4 2.351(8) 1_655
Ag2 N12 2.254(11) 1_655
Ag2 N9 2.307(9) .
Ag2 N9 2.307(9) 6_557
Ag2 N10 2.369(10) .
B1 F7 1.26(2) .
B1 F10A 1.27(4) 6_557
B1 F10A 1.27(4) .
B1 F9A 1.34(3) .
B1 F10 1.34(3) 6_557
B1 F10 1.34(3) .
B1 F9 1.41(3) .
F1 C1 1.318(14) .
F2 C1 1.294(14) .
F3 C1 1.304(14) .
F4 C2 1.300(12) .
F5 C2 1.304(13) .
F6 C2 1.314(13) .
S1 O2 1.410(8) .
S1 O1 1.415(8) .
S1 N1 1.582(8) .
S1 C1 1.845(13) .
S2 O3 1.416(8) .
S2 O4 1.424(8) .
S2 N1 1.558(8) .
S2 C2 1.809(10) .
N2 C7 1.315(10) .
N2 C3 1.337(12) .
N4 C14 1.325(13) .
N4 C9 1.330(13) .
N4 Ag1 2.351(8) 1_455
N6 C14 1.315(13) .
N6 C19 1.316(13) .
N8 C21 1.323(13) .
N8 C25 1.328(14) .
N9 C21 1.323(13) .
N9 C27 1.347(14) .
N10 C31 1.304(17) .
N10 C30 1.336(17) .
N12 C31 1.321(19) .
N12 C34 1.327(18) .
N12 Ag2 2.254(11) 1_455
C3 C4 1.356(12) .
C3 H3B 0.9500 .
C4 C3 1.356(12) 6_557
C4 H4C 0.9500 .
C7 N2 1.315(10) 6_557
C7 H7A 0.9500 .
C9 C10 1.359(15) .
C9 H9A 0.9500 .
C10 C19 1.368(14) .
C10 H10A 0.9500 .
C14 H14A 0.9500 .
C19 H19A 0.9500 .
C21 H21A 0.9500 .
C25 C26 1.366(16) .
C25 H25A 0.9500 .
C26 C27 1.366(16) .
C26 H26A 0.9500 .
C27 H27A 0.9500 .
C30 C32 1.337(19) .
C30 H30A 0.9500 .
C31 H31A 0.9500 .
C32 C34 1.38(2) .
C32 H32A 0.9500 .
C34 H34A 0.9500 .

loop_
_geom_torsion_atom_site_label_1
_geom_torsion_atom_site_label_2
_geom_torsion_atom_site_label_3
_geom_torsion_atom_site_label_4
_geom_torsion
_geom_torsion_site_symmetry_2
_geom_torsion_site_symmetry_3
_geom_torsion_site_symmetry_4
Ag1 N6 C14 N4 -178.2(8) . . .
Ag1 N2 C7 N2 173.9(8) . . 6_557
Ag1 N8 C21 N9 165.0(9) . . .
Ag1 N4 C14 N6 172.3(8) 1_655 1_655 1_655
Ag2 N10 C31 N12 180.0 . . .
Ag2 N9 C21 N8 -174.0(9) . . .
